data_1517775
loop_
_publ_author_name
'Yi Gou'
'Miao Yu'
'Yuguang Li'
'Yuhuai Peng'
'Wu Chen'

_publ_section_title
;
 Synthesis, structures and urease inhibition studies of dimeric copper(II)
 complexes of Schiff bases derived from glycine
;
_journal_name_full
;
Inorganica Chimica Acta
;
_journal_page_first 224
_journal_page_last 229
_journal_volume 404
_journal_year 2013
_chemical_formula_sum 'C13 H11 Cu N O4'
_chemical_formula_weight 308.77
_space_group_IT_number 4
_symmetry_cell_setting monoclinic
_symmetry_space_group_name_Hall 'P 2yb'
_symmetry_space_group_name_H-M 'P 1 21 1'
_atom_sites_solution_hydrogens geom
_atom_sites_solution_primary direct
_atom_sites_solution_secondary difmap
_cell_angle_alpha 90.00
_cell_angle_beta 96.954(3)
_cell_angle_gamma 90.00
_cell_formula_units_Z 4
_cell_length_a 10.2957(11)
_cell_length_b 7.0518(14)
_cell_length_c 15.9392(19)
_cell_measurement_reflns_used 3893
_cell_measurement_temperature 291(2)
_cell_measurement_theta_max 28.00
_cell_measurement_theta_min 2.57
_cell_volume 1148.7(3)
_computing_cell_refinement SMART
_computing_data_collection 'SMART (Bruker, 2000)'
_computing_data_reduction 'SAINT (Bruker, 2000)'
_computing_molecular_graphics SHELXTL
_computing_publication_material SHELXTL
_computing_structure_refinement SHELXTL
_computing_structure_solution 'SHELXTL (Bruker, 2008)'
_diffrn_ambient_temperature 291(2)
_diffrn_measured_fraction_theta_full 0.986
_diffrn_measured_fraction_theta_max 0.986
_diffrn_measurement_device_type 'Bruker Smart Apex CCD'
_diffrn_measurement_method 'phi and omega scans'
_diffrn_radiation_monochromator graphite
_diffrn_radiation_source 'sealed tube'
_diffrn_radiation_type MoK\a
_diffrn_radiation_wavelength 0.71073
_diffrn_reflns_av_R_equivalents 0.0366
_diffrn_reflns_av_sigmaI/netI 0.0732
_diffrn_reflns_limit_h_max 12
_diffrn_reflns_limit_h_min -12
_diffrn_reflns_limit_k_max 8
_diffrn_reflns_limit_k_min -8
_diffrn_reflns_limit_l_max 19
_diffrn_reflns_limit_l_min -19
_diffrn_reflns_number 7957
_diffrn_reflns_theta_full 26.00
_diffrn_reflns_theta_max 26.00
_diffrn_reflns_theta_min 1.29
_exptl_absorpt_coefficient_mu 1.910
_exptl_absorpt_correction_T_max 0.7012
_exptl_absorpt_correction_T_min 0.6168
_exptl_absorpt_correction_type multi-scan
_exptl_absorpt_process_details 'SADABS; Bruker, 2000'
_exptl_crystal_colour green
_exptl_crystal_density_diffrn 1.785
_exptl_crystal_density_method 'not measured'
_exptl_crystal_description block
_exptl_crystal_F_000 628
_exptl_crystal_size_max 0.28
_exptl_crystal_size_mid 0.22
_exptl_crystal_size_min 0.20
_refine_diff_density_max 0.776
_refine_diff_density_min -0.917
_refine_diff_density_rms 0.099
_refine_ls_abs_structure_details 'Flack H D (1983), Acta Cryst. A39, 876-881'
_refine_ls_abs_structure_Flack 0.08(2)
_refine_ls_extinction_method none
_refine_ls_goodness_of_fit_ref 1.060
_refine_ls_hydrogen_treatment constr
_refine_ls_matrix_type full
_refine_ls_number_parameters 344
_refine_ls_number_reflns 3912
_refine_ls_number_restraints 1
_refine_ls_restrained_S_all 1.060
_refine_ls_R_factor_all 0.0689
_refine_ls_R_factor_gt 0.0571
_refine_ls_shift/su_max 0.000
_refine_ls_shift/su_mean 0.000
_refine_ls_structure_factor_coef Fsqd
_refine_ls_weighting_details 'calc w=1/[\s^2^(Fo^2^)+(0.0362P)^2^+1.7496P] where P=(Fo^2^+2Fc^2^)/3'
_refine_ls_weighting_scheme calc
_refine_ls_wR_factor_gt 0.1027
_refine_ls_wR_factor_ref 0.1051
_reflns_number_gt 3313
_reflns_number_total 3912
_reflns_threshold_expression >2sigma(I)
_cod_data_source_file ICA-2013-404-224-229-2.cif
_cod_data_source_block complex2
_cod_original_sg_symbol_H-M 'P2(1) '
_cod_database_code 1517775

loop_
_symmetry_equiv_pos_as_xyz
'x, y, z'
'-x, y+1/2, -z'

loop_
_atom_site_label
_atom_site_type_symbol
_atom_site_fract_x
_atom_site_fract_y
_atom_site_fract_z
_atom_site_U_iso_or_equiv
_atom_site_adp_type
_atom_site_occupancy
_atom_site_symmetry_multiplicity
_atom_site_calc_flag
_atom_site_refinement_flags
C1 C 0.0995(7) 0.8010(11) 0.7598(4) 0.0313(18) Uani 1 1 d .
C2 C 0.1623(6) 0.9728(11) 0.7506(4) 0.0260(14) Uani 1 1 d .
C3 C 0.1379(7) 1.1267(10) 0.8009(4) 0.0295(15) Uani 1 1 d .
H3 H 0.1799 1.2416 0.7947 0.035 Uiso 1 1 calc R
C4 C 0.0505(7) 1.1087(10) 0.8604(4) 0.0300(15) Uani 1 1 d .
H4 H 0.0341 1.2116 0.8941 0.036 Uiso 1 1 calc R
C5 C -0.0124(7) 0.9369(10) 0.8696(4) 0.0271(16) Uani 1 1 d .
C6 C 0.0121(7) 0.7830(12) 0.8194(5) 0.032(2) Uani 1 1 d .
C7 C -0.0508(7) 0.6112(11) 0.8286(4) 0.0300(16) Uani 1 1 d .
H7 H -0.0344 0.5083 0.7949 0.036 Uiso 1 1 calc R
C8 C -0.1382(7) 0.5933(11) 0.8881(4) 0.0300(17) Uani 1 1 d .
H8 H -0.1803 0.4783 0.8943 0.036 Uiso 1 1 calc R
C9 C -0.1627(7) 0.7471(10) 0.9384(4) 0.0270(16) Uani 1 1 d .
H9 H -0.2211 0.7351 0.9782 0.032 Uiso 1 1 calc R
C10 C -0.0998(7) 0.9189(12) 0.9292(5) 0.0337(18) Uani 1 1 d .
H10 H -0.1162 1.0219 0.9628 0.040 Uiso 1 1 calc R
C11 C 0.1390(7) 0.6459(11) 0.7040(4) 0.0320(18) Uani 1 1 d .
H11 H 0.0956 0.5329 0.7119 0.038 Uiso 1 1 calc R
C12 C 0.2351(7) 0.4590(10) 0.6048(4) 0.0288(15) Uani 1 1 d .
H12A H 0.1535 0.4195 0.5727 0.035 Uiso 1 1 calc R
H12B H 0.2640 0.3590 0.6445 0.035 Uiso 1 1 calc R
C13 C 0.3328(7) 0.4909(10) 0.5481(4) 0.0303(16) Uani 1 1 d .
C14 C 0.4060(7) 0.2227(13) 0.2393(4) 0.0306(15) Uani 1 1 d .
C15 C 0.3945(7) 0.0581(11) 0.2858(5) 0.0323(16) Uani 1 1 d .
C16 C 0.4642(7) -0.1033(10) 0.2688(4) 0.0311(16) Uani 1 1 d .
H16 H 0.4565 -0.2134 0.3000 0.037 Uiso 1 1 calc R
C17 C 0.5456(7) -0.1002(9) 0.2053(4) 0.0289(15) Uani 1 1 d .
H17 H 0.5923 -0.2081 0.1940 0.035 Uiso 1 1 calc R
C18 C 0.5572(8) 0.0644(10) 0.1588(4) 0.0299(16) Uani 1 1 d .
C19 C 0.4874(7) 0.2258(13) 0.1758(4) 0.0298(16) Uani 1 1 d .
C20 C 0.4990(8) 0.3904(10) 0.1293(4) 0.0350(18) Uani 1 1 d .
H20 H 0.4523 0.4983 0.1406 0.042 Uiso 1 1 calc R
C21 C 0.5803(6) 0.3935(11) 0.0658(4) 0.0277(16) Uani 1 1 d .
H21 H 0.5881 0.5036 0.0346 0.033 Uiso 1 1 calc R
H22 H 0.7045 0.2342 0.0063 0.033 Uiso 1 1 d R
C22 C 0.6501(6) 0.2321(12) 0.0488(4) 0.0289(15) Uani 1 1 d .
C23 C 0.6385(8) 0.0676(12) 0.0953(5) 0.0336(18) Uani 1 1 d .
H23 H 0.6852 -0.0404 0.0839 0.040 Uiso 1 1 calc R
C24 C 0.3286(7) 0.3866(11) 0.2655(4) 0.0298(17) Uani 1 1 d .
H24 H 0.3383 0.4962 0.2345 0.036 Uiso 1 1 calc R
C25 C 0.1965(8) 0.5870(11) 0.3386(5) 0.0346(18) Uani 1 1 d .
H25A H 0.1607 0.6481 0.2864 0.042 Uiso 1 1 calc R
H25B H 0.2638 0.6692 0.3667 0.042 Uiso 1 1 calc R
C26 C 0.0873(7) 0.5635(10) 0.3954(4) 0.0320(17) Uani 1 1 d .
Cu1 Cu 0.20928(8) 0.21048(12) 0.39516(5) 0.0284(2) Uani 1 1 d .
Cu2 Cu 0.31575(8) 0.84257(11) 0.61870(5) 0.0282(2) Uani 1 1 d .
N1 N 0.2152(6) 0.6306(9) 0.6497(4) 0.0289(15) Uani 1 1 d .
N2 N 0.2561(6) 0.4055(9) 0.3187(4) 0.0309(15) Uani 1 1 d .
O1 O 0.2538(5) 1.0147(7) 0.6953(3) 0.0323(12) Uani 1 1 d .
O2 O 0.3697(5) 0.6662(7) 0.5384(3) 0.0296(12) Uani 1 1 d .
O3 O 0.3704(4) 0.3589(8) 0.5070(3) 0.0310(10) Uani 1 1 d .
O4 O 0.3090(5) 0.0337(7) 0.3513(3) 0.0280(11) Uani 1 1 d .
O5 O 0.0741(5) 0.3847(7) 0.4197(3) 0.0312(12) Uani 1 1 d .
O6 O 0.0331(4) 0.6986(7) 0.4228(3) 0.0309(10) Uani 1 1 d .
H1X H 0.4301 1.0470 0.5271 0.037 Uiso 1 1 d R
H1Y H 0.5321 0.9669 0.5995 0.037 Uiso 1 1 d R
O1W O 0.4465(5) 1.0211(7) 0.5866(3) 0.0310(11) Uani 1 1 d .
O2W O 0.1483(5) 0.0268(7) 0.4778(3) 0.0329(12) Uani 1 1 d .
H2X H 0.0547 0.0169 0.4683 0.040 Uiso 1 1 d R
H2Y H 0.1745 0.0718 0.5341 0.040 Uiso 1 1 d R

loop_
_atom_site_aniso_label
_atom_site_aniso_U_11
_atom_site_aniso_U_22
_atom_site_aniso_U_33
_atom_site_aniso_U_23
_atom_site_aniso_U_13
_atom_site_aniso_U_12
C1 0.029(4) 0.039(5) 0.026(3) -0.007(3) 0.001(3) -0.002(3)
C2 0.026(4) 0.031(4) 0.020(3) -0.004(3) -0.005(3) -0.002(3)
C3 0.030(4) 0.029(4) 0.030(3) -0.002(3) 0.005(3) -0.008(3)
C4 0.026(4) 0.023(4) 0.040(4) 0.015(3) 0.001(3) 0.011(3)
C5 0.021(4) 0.027(4) 0.032(4) 0.008(3) 0.001(3) 0.002(3)
C6 0.020(3) 0.047(5) 0.030(4) -0.016(3) 0.001(3) -0.016(3)
C7 0.037(4) 0.023(4) 0.031(4) -0.003(3) 0.007(3) 0.002(3)
C8 0.026(4) 0.027(4) 0.035(4) 0.016(3) -0.005(3) 0.004(3)
C9 0.024(3) 0.024(4) 0.034(3) 0.012(3) 0.006(3) 0.012(3)
C10 0.027(4) 0.037(5) 0.040(4) -0.005(3) 0.012(3) -0.002(3)
C11 0.034(4) 0.031(4) 0.029(4) -0.007(3) -0.005(3) -0.015(3)
C12 0.030(4) 0.021(4) 0.037(4) 0.009(3) 0.011(3) 0.000(3)
C13 0.040(4) 0.022(4) 0.032(4) 0.010(3) 0.018(3) 0.005(3)
C14 0.033(4) 0.033(4) 0.023(3) 0.006(3) -0.009(3) -0.003(4)
C15 0.024(4) 0.033(4) 0.039(4) -0.003(3) 0.001(3) -0.006(3)
C16 0.030(4) 0.031(4) 0.031(3) -0.001(3) -0.003(3) -0.001(3)
C17 0.042(4) 0.021(4) 0.022(3) -0.008(2) -0.003(3) 0.001(3)
C18 0.042(4) 0.023(4) 0.024(3) -0.004(3) 0.000(3) 0.010(3)
C19 0.025(3) 0.041(5) 0.021(3) -0.005(4) -0.007(3) 0.005(4)
C20 0.057(5) 0.022(4) 0.024(3) -0.014(3) -0.002(3) 0.003(3)
C21 0.018(3) 0.033(4) 0.031(4) 0.005(3) 0.002(3) 0.004(3)
C22 0.020(3) 0.036(4) 0.032(3) 0.006(4) 0.006(3) -0.002(3)
C23 0.035(4) 0.031(5) 0.036(4) -0.007(3) 0.008(3) -0.002(3)
C24 0.037(4) 0.033(4) 0.020(3) 0.006(3) 0.007(3) 0.007(3)
C25 0.039(4) 0.034(4) 0.034(4) 0.004(3) 0.015(3) 0.009(4)
C26 0.039(4) 0.026(4) 0.033(4) 0.002(3) 0.011(3) -0.005(3)
Cu1 0.0236(4) 0.0311(5) 0.0290(4) 0.0008(4) -0.0027(3) -0.0018(4)
Cu2 0.0290(4) 0.0258(5) 0.0298(4) 0.0020(4) 0.0032(3) 0.0034(4)
N1 0.029(3) 0.033(4) 0.024(3) 0.004(2) 0.000(3) 0.000(3)
N2 0.039(4) 0.028(4) 0.026(3) 0.014(2) 0.002(3) 0.014(3)
O1 0.027(3) 0.032(3) 0.038(3) -0.002(2) 0.003(2) 0.003(2)
O2 0.034(3) 0.028(3) 0.028(3) 0.004(2) 0.007(2) -0.011(2)
O3 0.026(2) 0.038(3) 0.029(2) -0.002(2) 0.0008(18) -0.001(2)
O4 0.029(3) 0.026(3) 0.028(2) -0.005(2) -0.003(2) -0.005(2)
O5 0.028(3) 0.029(3) 0.037(3) 0.005(2) 0.008(2) 0.000(2)
O6 0.038(3) 0.026(3) 0.030(2) -0.010(2) 0.0097(19) 0.006(3)
O1W 0.030(3) 0.031(3) 0.032(3) -0.003(2) 0.003(2) 0.007(2)
O2W 0.033(3) 0.032(3) 0.033(3) 0.004(2) 0.000(2) -0.003(2)

loop_
_atom_type_symbol
_atom_type_description
_atom_type_scat_dispersion_real
_atom_type_scat_dispersion_imag
_atom_type_scat_source
C C 0.0033 0.0016 'International Tables Vol C Tables 4.2.6.8 and 6.1.1.4'
H H 0.0000 0.0000 'International Tables Vol C Tables 4.2.6.8 and 6.1.1.4'
N N 0.0061 0.0033 'International Tables Vol C Tables 4.2.6.8 and 6.1.1.4'
O O 0.0106 0.0060 'International Tables Vol C Tables 4.2.6.8 and 6.1.1.4'
Cu Cu 0.3201 1.2651 'International Tables Vol C Tables 4.2.6.8 and 6.1.1.4'

loop_
_geom_angle_atom_site_label_1
_geom_angle_atom_site_label_2
_geom_angle_atom_site_label_3
_geom_angle
C2 C1 C6 120.0(7)
C2 C1 C11 114.2(6)
C6 C1 C11 125.8(7)
C3 C2 C1 120.0(6)
C3 C2 O1 112.5(6)
C1 C2 O1 127.5(6)
C2 C3 C4 120.0(7)
C2 C3 H3 120.0
C4 C3 H3 120.0
C3 C4 C5 120.0(7)
C3 C4 H4 120.0
C5 C4 H4 120.0
C6 C5 C4 120.0(6)
C6 C5 C10 120.0(7)
C4 C5 C10 120.0(7)
C7 C6 C5 120.0(7)
C7 C6 C1 120.0(7)
C5 C6 C1 120.0(7)
C6 C7 C8 120.0(7)
C6 C7 H7 120.0
C8 C7 H7 120.0
C9 C8 C7 120.0(7)
C9 C8 H8 120.0
C7 C8 H8 120.0
C8 C9 C10 120.0(6)
C8 C9 H9 120.0
C10 C9 H9 120.0
C9 C10 C5 120.0(7)
C9 C10 H10 120.0
C5 C10 H10 120.0
N1 C11 C1 135.9(7)
N1 C11 H11 112.0
C1 C11 H11 112.0
N1 C12 C13 109.4(6)
N1 C12 H12A 109.8
C13 C12 H12A 109.8
N1 C12 H12B 109.8
C13 C12 H12B 109.8
H12A C12 H12B 108.2
O3 C13 O2 122.6(6)
O3 C13 C12 120.2(7)
O2 C13 C12 117.0(6)
C15 C14 C19 120.0(8)
C15 C14 C24 114.4(6)
C19 C14 C24 125.5(8)
C14 C15 C16 120.0(7)
C14 C15 O4 125.4(7)
C16 C15 O4 114.5(6)
C17 C16 C15 120.0(6)
C17 C16 H16 120.0
C15 C16 H16 120.0
C16 C17 C18 120.0(6)
C16 C17 H17 120.0
C18 C17 H17 120.0
C19 C18 C17 120.0(7)
C19 C18 C23 120.0(7)
C17 C18 C23 120.0(7)
C20 C19 C18 120.0(7)
C20 C19 C14 120.0(8)
C18 C19 C14 120.0(8)
C19 C20 C21 120.0(7)
C19 C20 H20 120.0
C21 C20 H20 120.0
C22 C21 C20 120.0(7)
C22 C21 H21 120.0
C20 C21 H21 120.0
C23 C22 C21 120.0(6)
C23 C22 H22 120.0
C21 C22 H22 120.0
C22 C23 C18 120.0(7)
C22 C23 H23 120.0
C18 C23 H23 120.0
N2 C24 C14 133.0(7)
N2 C24 H24 113.5
C14 C24 H24 113.5
N2 C25 C26 112.8(6)
N2 C25 H25A 109.0
C26 C25 H25A 109.0
N2 C25 H25B 109.0
C26 C25 H25B 109.0
H25A C25 H25B 107.8
O6 C26 O5 124.9(6)
O6 C26 C25 122.0(7)
O5 C26 C25 112.5(6)
O4 Cu1 O5 166.8(2)
O4 Cu1 N2 92.9(2)
O5 Cu1 N2 85.2(2)
O4 Cu1 O2W 92.6(2)
O5 Cu1 O2W 89.3(2)
N2 Cu1 O2W 174.5(3)
O1 Cu2 O2 177.1(2)
O1 Cu2 N1 95.7(2)
O2 Cu2 N1 82.8(2)
O1 Cu2 O1W 93.0(2)
O2 Cu2 O1W 88.8(2)
N1 Cu2 O1W 168.4(2)
C11 N1 C12 124.2(6)
C11 N1 Cu2 121.3(5)
C12 N1 Cu2 114.5(5)
C24 N2 C25 124.0(6)
C24 N2 Cu1 126.0(6)
C25 N2 Cu1 109.8(4)
C2 O1 Cu2 125.3(4)
C13 O2 Cu2 115.0(4)
C15 O4 Cu1 128.1(4)
C26 O5 Cu1 116.3(4)
Cu2 O1W H1X 109.7
Cu2 O1W H1Y 109.3
H1X O1W H1Y 109.5
Cu1 O2W H2X 109.4
Cu1 O2W H2Y 109.1
H2X O2W H2Y 109.5

loop_
_geom_bond_atom_site_label_1
_geom_bond_atom_site_label_2
_geom_bond_distance
C1 C2 1.390(10)
C1 C6 1.390(11)
C1 C11 1.498(10)
C2 C3 1.390(10)
C2 O1 1.398(8)
C3 C4 1.390(9)
C3 H3 0.9300
C4 C5 1.390(10)
C4 H4 0.9300
C5 C6 1.390(10)
C5 C10 1.390(10)
C6 C7 1.390(10)
C7 C8 1.390(10)
C7 H7 0.9300
C8 C9 1.390(10)
C8 H8 0.9300
C9 C10 1.390(10)
C9 H9 0.9300
C10 H10 0.9300
C11 N1 1.241(10)
C11 H11 0.9300
C12 N1 1.434(9)
C12 C13 1.448(9)
C12 H12A 0.9700
C12 H12B 0.9700
C13 O3 1.228(8)
C13 O2 1.308(8)
C14 C15 1.390(11)
C14 C19 1.390(10)
C14 C24 1.493(11)
C15 C16 1.390(10)
C15 O4 1.455(8)
C16 C17 1.390(10)
C16 H16 0.9300
C17 C18 1.390(10)
C17 H17 0.9300
C18 C19 1.390(11)
C18 C23 1.390(10)
C19 C20 1.390(12)
C20 C21 1.390(10)
C20 H20 0.9300
C21 C22 1.390(10)
C21 H21 0.9300
C22 C23 1.390(11)
C22 H22 0.9300
C23 H23 0.9300
C24 N2 1.202(9)
C24 H24 0.9300
C25 N2 1.471(9)
C25 C26 1.535(9)
C25 H25A 0.9700
C25 H25B 0.9700
C26 O6 1.212(8)
C26 O5 1.330(9)
Cu1 O4 1.808(5)
Cu1 O5 1.931(5)
Cu1 N2 1.937(6)
Cu1 O2W 2.001(5)
Cu2 O1 1.887(5)
Cu2 O2 1.915(5)
Cu2 N1 1.917(6)
Cu2 O1W 1.956(5)
O1W H1X 0.9600
O1W H1Y 0.9600
O2W H2X 0.9600
O2W H2Y 0.9600

loop_
_geom_torsion_atom_site_label_1
_geom_torsion_atom_site_label_2
_geom_torsion_atom_site_label_3
_geom_torsion_atom_site_label_4
_geom_torsion
C6 C1 C2 C3 0.0(10)
C11 C1 C2 C3 -177.8(6)
C6 C1 C2 O1 179.0(7)
C11 C1 C2 O1 1.2(10)
C1 C2 C3 C4 0.0(10)
O1 C2 C3 C4 -179.1(6)
C2 C3 C4 C5 0.0(10)
C3 C4 C5 C6 0.0(10)
C3 C4 C5 C10 180.0(7)
C4 C5 C6 C7 180.0(7)
C10 C5 C6 C7 0.0(11)
C4 C5 C6 C1 0.0(11)
C10 C5 C6 C1 180.0(7)
C2 C1 C6 C7 180.0(7)
C11 C1 C6 C7 -2.5(11)
C2 C1 C6 C5 0.0(11)
C11 C1 C6 C5 177.5(7)
C5 C6 C7 C8 0.0(11)
C1 C6 C7 C8 180.0(7)
C6 C7 C8 C9 0.0(11)
C7 C8 C9 C10 0.0(11)
C8 C9 C10 C5 0.0(11)
C6 C5 C10 C9 0.0(11)
C4 C5 C10 C9 180.0(7)
C2 C1 C11 N1 -0.4(12)
C6 C1 C11 N1 -178.0(8)
N1 C12 C13 O3 175.8(6)
N1 C12 C13 O2 -9.6(9)
C19 C14 C15 C16 0.0(10)
C24 C14 C15 C16 -178.5(6)
C19 C14 C15 O4 -177.3(6)
C24 C14 C15 O4 4.2(10)
C14 C15 C16 C17 0.0(10)
O4 C15 C16 C17 177.6(6)
C15 C16 C17 C18 0.0(10)
C16 C17 C18 C19 0.0(11)
C16 C17 C18 C23 180.0(7)
C17 C18 C19 C20 180.0(7)
C23 C18 C19 C20 0.0(11)
C17 C18 C19 C14 0.0(10)
C23 C18 C19 C14 180.0(7)
C15 C14 C19 C20 180.0(6)
C24 C14 C19 C20 -1.7(10)
C15 C14 C19 C18 0.0(10)
C24 C14 C19 C18 178.3(6)
C18 C19 C20 C21 0.0(11)
C14 C19 C20 C21 180.0(6)
C19 C20 C21 C22 0.0(10)
C20 C21 C22 C23 0.0(10)
C21 C22 C23 C18 0.0(11)
C19 C18 C23 C22 0.0(11)
C17 C18 C23 C22 180.0(7)
C15 C14 C24 N2 -1.0(12)
C19 C14 C24 N2 -179.4(8)
N2 C25 C26 O6 175.1(7)
N2 C25 C26 O5 4.0(9)
C1 C11 N1 C12 179.6(7)
C1 C11 N1 Cu2 -1.1(12)
C13 C12 N1 C11 -178.6(7)
C13 C12 N1 Cu2 2.1(8)
O1 Cu2 N1 C11 1.4(6)
O2 Cu2 N1 C11 -176.1(6)
O1W Cu2 N1 C11 140.0(10)
O1 Cu2 N1 C12 -179.2(5)
O2 Cu2 N1 C12 3.3(5)
O1W Cu2 N1 C12 -40.6(14)
C14 C24 N2 C25 175.1(7)
C14 C24 N2 Cu1 -0.7(13)
C26 C25 N2 C24 168.2(7)
C26 C25 N2 Cu1 -15.5(8)
O4 Cu1 N2 C24 -0.4(7)
O5 Cu1 N2 C24 -167.3(7)
O4 Cu1 N2 C25 -176.6(5)
O5 Cu1 N2 C25 16.5(5)
C3 C2 O1 Cu2 178.6(5)
C1 C2 O1 Cu2 -0.5(10)
N1 Cu2 O1 C2 -0.8(5)
O1W Cu2 O1 C2 -173.1(5)
O3 C13 O2 Cu2 -172.8(6)
C12 C13 O2 Cu2 12.7(9)
N1 Cu2 O2 C13 -8.8(5)
O1W Cu2 O2 C13 163.2(5)
C14 C15 O4 Cu1 -6.0(10)
C16 C15 O4 Cu1 176.6(4)
O5 Cu1 O4 C15 84.6(11)
N2 Cu1 O4 C15 3.4(6)
O2W Cu1 O4 C15 -177.3(5)
O6 C26 O5 Cu1 -160.8(6)
C25 C26 O5 Cu1 10.0(8)
O4 Cu1 O5 C26 -97.7(10)
N2 Cu1 O5 C26 -15.6(5)
O2W Cu1 O5 C26 163.8(5)
